data_1549605
loop_
_publ_author_name
'Seye, Dame'
'Diop, Cheikh Abdoul Khadir'
'Diop, Libasse'
'Geiger, David K.'

_publ_section_title
;
 Diisopropylammonium benzenesulfonate
;
_journal_coeditor_code HB4233
_journal_issue 6
_journal_name_full IUCrData
_journal_page_first x180876
_journal_paper_doi 10.1107/S2414314618008763
_journal_volume 3
_journal_year 2018
_chemical_formula_iupac 'C6 H16 N +, C6 H5 O3 S -'
_chemical_formula_moiety 'C6 H16 N +, C6 H5 O3 S -'
_chemical_formula_sum 'C12 H21 N O3 S'
_chemical_formula_weight 259.36
_chemical_name_common
;
Diisopropylammonium benzenesulfonate
;
_chemical_name_systematic
;
Diisopropylammonium bis(propan-2-yl)azanium
;
_space_group_crystal_system monoclinic
_space_group_IT_number 14
_space_group_name_Hall '-P 2ybc'
_space_group_name_H-M_alt 'P 1 21/c 1'
_symmetry_space_group_name_Hall '-P 2ybc'
_symmetry_space_group_name_H-M 'P 1 21/c 1'
_atom_sites_solution_hydrogens mixed
_atom_sites_solution_primary direct
_cell_angle_alpha 90
_cell_angle_beta 106.616(3)
_cell_angle_gamma 90
_cell_formula_units_Z 4
_cell_length_a 11.7370(13)
_cell_length_b 8.8719(8)
_cell_length_c 14.3722(16)
_cell_measurement_reflns_used 4767
_cell_measurement_temperature 200.(2)
_cell_measurement_theta_max 25.0914
_cell_measurement_theta_min 2.7271
_cell_volume 1434.1(3)
_computing_cell_refinement
;
SAINT (Bruker, 2013)
;
_computing_data_collection
;
APEX2  (Bruker, 2013)
;
_computing_data_reduction
;
SAINT (Bruker, 2013)
;
_computing_molecular_graphics
;
PLATON (Spek, 2009) and Mercury (Macrae <i>et al.</i>, 2006)
;
_computing_publication_material
;
publCIF (Westrip, 2010)
;
_computing_structure_refinement
;
SHELXL2014 (Sheldrick, 2015)
;
_computing_structure_solution
;
SHELXS97 (Sheldrick, 2008)
;
_diffrn_ambient_temperature 200.(2)
_diffrn_detector_area_resol_mean 8.3330
_diffrn_measured_fraction_theta_full 0.992
_diffrn_measured_fraction_theta_max 0.992
_diffrn_measurement_device_type 'Bruker X2S Benchtop'
_diffrn_measurement_method \w
_diffrn_radiation_type MoKa
_diffrn_radiation_wavelength 0.71073
_diffrn_reflns_av_R_equivalents 0.1055
_diffrn_reflns_limit_h_max 14
_diffrn_reflns_limit_h_min -14
_diffrn_reflns_limit_k_max 10
_diffrn_reflns_limit_k_min -10
_diffrn_reflns_limit_l_max 17
_diffrn_reflns_limit_l_min -17
_diffrn_reflns_number 11569
_diffrn_reflns_theta_full 26.37
_diffrn_reflns_theta_max 26.37
_diffrn_reflns_theta_min 2.73
_exptl_absorpt_coefficient_mu 0.223
_exptl_absorpt_correction_T_max 0.93
_exptl_absorpt_correction_T_min 0.38
_exptl_absorpt_correction_type multi-scan
_exptl_absorpt_process_details
;
(SADABS; Bruker, 2016)
;
_exptl_crystal_colour colorless
_exptl_crystal_density_diffrn 1.201
_exptl_crystal_density_method 'not measured'
_exptl_crystal_description block
_exptl_crystal_F_000 560
_exptl_crystal_size_max 0.60
_exptl_crystal_size_mid 0.45
_exptl_crystal_size_min 0.35
_refine_diff_density_max 0.256
_refine_diff_density_min -0.344
_refine_ls_extinction_coef 0.0085(18)
_refine_ls_extinction_method
;
SHELXL2014 (Sheldrick, 2015)
;
_refine_ls_goodness_of_fit_ref 1.052
_refine_ls_hydrogen_treatment mixed
_refine_ls_matrix_type full
_refine_ls_number_parameters 195
_refine_ls_number_reflns 2910
_refine_ls_number_restraints 3
_refine_ls_restrained_S_all 1.051
_refine_ls_R_factor_all 0.0689
_refine_ls_R_factor_gt 0.0501
_refine_ls_shift/su_max 0.001
_refine_ls_shift/su_mean 0.000
_refine_ls_structure_factor_coef Fsqd
_refine_ls_weighting_details 'w=1/[\s^2^(Fo^2^)+(0.0486P)^2^+0.2880P] where P=(Fo^2^+2Fc^2^)/3'
_refine_ls_weighting_scheme calc
_refine_ls_wR_factor_gt 0.1359
_refine_ls_wR_factor_ref 0.1518
_reflns_number_gt 2104
_reflns_number_total 2910
_reflns_threshold_expression 'I > 2\s(I)'
_cod_data_source_file hb4233sup1.cif
_cod_data_source_block I
_cod_database_code 1549605

loop_
_space_group_symop_operation_xyz
'x, y, z'
'-x, y+1/2, -z+1/2'
'-x, -y, -z'
'x, -y-1/2, z-1/2'

loop_
_atom_site_type_symbol
_atom_site_label
_atom_site_fract_x
_atom_site_fract_y
_atom_site_fract_z
_atom_site_U_iso_or_equiv
_atom_site_adp_type
_atom_site_calc_flag
_atom_site_occupancy
_atom_site_disorder_assembly
_atom_site_disorder_group
S S1 0.71911(5) 0.49488(6) 0.84523(4) 0.0597(2) Uani d 1.0 . .
O O1 0.7417(3) 0.6492(3) 0.8574(3) 0.0749(12) Uani d 0.711(9) A 1
O O2 0.6149(3) 0.4620(6) 0.7613(3) 0.0911(15) Uani d 0.711(9) A 1
O O3 0.7116(4) 0.4164(4) 0.9309(3) 0.0989(19) Uani d 0.711(9) A 1
O O1A 0.6956(12) 0.6349(8) 0.7859(11) 0.102(4) Uani d 0.289(9) A 2
O O2A 0.6285(6) 0.3979(7) 0.8244(11) 0.087(4) Uani d 0.289(9) A 2
O O3A 0.7621(8) 0.5452(19) 0.9473(6) 0.131(7) Uani d 0.289(9) A 2
N N1 0.37129(18) 0.4253(2) 0.72964(14) 0.0541(5) Uani d 1.0 . .
H H1A 0.3478(19) 0.335(3) 0.7122(14) 0.059(6) Uiso d 1.0 . .
H H1B 0.452(2) 0.422(3) 0.7500(16) 0.071(7) Uiso d 1.0 . .
C C1 0.84060(18) 0.4120(2) 0.81419(16) 0.0532(5) Uani d 1.0 . .
C C2 0.8331(2) 0.3820(3) 0.71892(19) 0.0742(7) Uani d 1.0 . .
H H2 0.7635 0.4086 0.669 0.089 Uiso calc 1.0 . .
C C3 0.9270(3) 0.3130(4) 0.6959(3) 0.1026(10) Uani d 1.0 . .
H H3 0.9213 0.2918 0.6299 0.123 Uiso calc 1.0 . .
C C4 1.0259(3) 0.2755(4) 0.7654(3) 0.1098(12) Uani d 1.0 . .
H H4 1.0894 0.227 0.7485 0.132 Uiso calc 1.0 . .
C C5 1.0359(2) 0.3064(4) 0.8596(3) 0.1040(11) Uani d 1.0 . .
H H5 1.107 0.2812 0.9084 0.125 Uiso calc 1.0 . .
C C6 0.9420(2) 0.3753(3) 0.8858(2) 0.0769(7) Uani d 1.0 . .
H H6 0.9485 0.3963 0.952 0.092 Uiso calc 1.0 . .
C C7 0.3239(3) 0.5281(2) 0.64440(17) 0.0660(7) Uani d 1.0 . .
H H7 0.3422 0.6346 0.6664 0.079 Uiso calc 1.0 . .
C C8 0.3885(3) 0.4913(3) 0.5695(2) 0.1053(11) Uani d 1.0 . .
H H8A 0.4745 0.4962 0.5999 0.158 Uiso calc 1.0 . .
H H8B 0.3659 0.5643 0.5162 0.158 Uiso calc 1.0 . .
H H8C 0.3667 0.3896 0.544 0.158 Uiso calc 1.0 . .
C C9 0.1911(3) 0.5110(4) 0.6045(2) 0.0968(10) Uani d 1.0 . .
H H9A 0.1719 0.4063 0.5843 0.145 Uiso calc 1.0 . .
H H9B 0.1618 0.5778 0.5484 0.145 Uiso calc 1.0 . .
H H9C 0.1532 0.5378 0.6548 0.145 Uiso calc 1.0 . .
C C10 0.3368(2) 0.4608(3) 0.82055(16) 0.0628(6) Uani d 1.0 . .
H H10 0.2486 0.4748 0.8028 0.075 Uiso calc 1.0 . .
C C11 0.3956(3) 0.6040(3) 0.86640(18) 0.0797(8) Uani d 1.0 . .
H H11A 0.4819 0.5894 0.8886 0.119 Uiso calc 1.0 . .
H H11B 0.3666 0.6301 0.9219 0.119 Uiso calc 1.0 . .
H H11C 0.3766 0.6857 0.8186 0.119 Uiso calc 1.0 . .
C C12 0.3702(3) 0.3269(3) 0.8884(2) 0.0883(8) Uani d 1.0 . .
H H12A 0.4564 0.3115 0.906 0.132 Uiso calc 1.0 . .
H H12B 0.3297 0.2366 0.8559 0.132 Uiso calc 1.0 . .
H H12C 0.3461 0.3462 0.9473 0.132 Uiso calc 1.0 . .

loop_
_atom_site_aniso_label
_atom_site_aniso_U_11
_atom_site_aniso_U_22
_atom_site_aniso_U_33
_atom_site_aniso_U_12
_atom_site_aniso_U_13
_atom_site_aniso_U_23
S1 0.0560(4) 0.0497(4) 0.0838(4) 0.0034(2) 0.0366(3) -0.0044(2)
O1 0.0762(18) 0.0450(13) 0.106(3) 0.0086(11) 0.0297(18) -0.0087(14)
O2 0.0475(15) 0.110(3) 0.119(3) -0.0055(16) 0.0300(18) -0.035(2)
O3 0.134(4) 0.082(2) 0.118(3) 0.024(2) 0.095(3) 0.022(2)
O1A 0.140(9) 0.042(4) 0.149(10) 0.042(5) 0.082(8) 0.031(5)
O2A 0.048(4) 0.046(4) 0.177(13) -0.001(3) 0.050(6) -0.011(5)
O3A 0.098(6) 0.224(18) 0.075(5) 0.015(7) 0.031(4) -0.046(7)
N1 0.0545(11) 0.0392(10) 0.0768(12) 0.0004(9) 0.0318(9) 0.0019(8)
C1 0.0482(11) 0.0393(10) 0.0803(13) -0.0035(8) 0.0318(10) 0.0005(9)
C2 0.0680(15) 0.0794(16) 0.0849(16) 0.0017(13) 0.0374(13) -0.0044(13)
C3 0.107(2) 0.104(2) 0.127(3) 0.001(2) 0.081(2) -0.0199(19)
C4 0.090(2) 0.082(2) 0.189(4) 0.0177(17) 0.090(3) 0.007(2)
C5 0.0518(15) 0.097(2) 0.165(3) 0.0134(15) 0.0345(19) 0.028(2)
C6 0.0588(14) 0.0732(15) 0.0996(18) 0.0020(12) 0.0241(14) 0.0064(13)
C7 0.102(2) 0.0376(10) 0.0683(14) 0.0005(11) 0.0403(14) 0.0031(9)
C8 0.154(3) 0.098(2) 0.086(2) -0.014(2) 0.069(2) -0.0031(15)
C9 0.098(2) 0.099(2) 0.0853(19) 0.0297(17) 0.0137(18) 0.0179(15)
C10 0.0497(12) 0.0769(14) 0.0711(13) 0.0092(11) 0.0319(11) 0.0153(11)
C11 0.093(2) 0.0788(16) 0.0755(16) 0.0141(14) 0.0369(14) -0.0058(12)
C12 0.0853(18) 0.0942(19) 0.0882(17) 0.0015(16) 0.0293(15) 0.0330(15)

loop_
_atom_type_symbol
_atom_type_description
_atom_type_scat_dispersion_real
_atom_type_scat_dispersion_imag
_atom_type_scat_source
C C 0.0033 0.0016 'International Tables Vol C Tables 4.2.6.8 and 6.1.1.4'
H H 0.0000 0.0000 'International Tables Vol C Tables 4.2.6.8 and 6.1.1.4'
N N 0.0061 0.0033 'International Tables Vol C Tables 4.2.6.8 and 6.1.1.4'
O O 0.0106 0.0060 'International Tables Vol C Tables 4.2.6.8 and 6.1.1.4'
S S 0.1246 0.1234 'International Tables Vol C Tables 4.2.6.8 and 6.1.1.4'

loop_
_geom_angle_atom_site_label_1
_geom_angle_atom_site_label_2
_geom_angle_atom_site_label_3
_geom_angle
O1 S1 O3 115.1(2)
O2A S1 O3A 116.2(6)
O1 S1 O2 112.2(2)
O3 S1 O2 111.3(2)
O2A S1 O1A 113.9(6)
O3A S1 O1A 105.8(6)
O2A S1 C1 108.8(3)
O1 S1 C1 107.50(14)
O3 S1 C1 105.38(14)
O3A S1 C1 107.7(4)
O2 S1 C1 104.49(14)
O1A S1 C1 103.5(3)
C7 N1 C10 116.82(17)
C7 N1 H1A 108.3(14)
C10 N1 H1A 107.7(14)
C7 N1 H1B 112.8(15)
C10 N1 H1B 104.0(15)
H1A N1 H1B 107.(2)
C6 C1 C2 119.8(2)
C6 C1 S1 119.83(19)
C2 C1 S1 120.32(18)
C1 C2 C3 119.8(3)
C1 C2 H2 120.1
C3 C2 H2 120.1
C4 C3 C2 120.8(3)
C4 C3 H3 119.6
C2 C3 H3 119.6
C3 C4 C5 120.3(3)
C3 C4 H4 119.9
C5 C4 H4 119.9
C4 C5 C6 120.5(3)
C4 C5 H5 119.8
C6 C5 H5 119.8
C1 C6 C5 118.8(3)
C1 C6 H6 120.6
C5 C6 H6 120.6
N1 C7 C9 110.5(2)
N1 C7 C8 107.7(2)
C9 C7 C8 112.3(2)
N1 C7 H7 108.7
C9 C7 H7 108.7
C8 C7 H7 108.7
C7 C8 H8A 109.5
C7 C8 H8B 109.5
H8A C8 H8B 109.5
C7 C8 H8C 109.5
H8A C8 H8C 109.5
H8B C8 H8C 109.5
C7 C9 H9A 109.5
C7 C9 H9B 109.5
H9A C9 H9B 109.5
C7 C9 H9C 109.5
H9A C9 H9C 109.5
H9B C9 H9C 109.5
C11 C10 N1 110.68(18)
C11 C10 C12 112.2(2)
N1 C10 C12 108.0(2)
C11 C10 H10 108.6
N1 C10 H10 108.6
C12 C10 H10 108.6
C10 C11 H11A 109.5
C10 C11 H11B 109.5
H11A C11 H11B 109.5
C10 C11 H11C 109.5
H11A C11 H11C 109.5
H11B C11 H11C 109.5
C10 C12 H12A 109.5
C10 C12 H12B 109.5
H12A C12 H12B 109.5
C10 C12 H12C 109.5
H12A C12 H12C 109.5
H12B C12 H12C 109.5

loop_
_geom_bond_atom_site_label_1
_geom_bond_atom_site_label_2
_geom_bond_distance
S1 O2A 1.334(6)
S1 O1 1.396(3)
S1 O3 1.439(3)
S1 O3A 1.478(7)
S1 O2 1.481(3)
S1 O1A 1.487(7)
S1 C1 1.771(2)
N1 C7 1.501(3)
N1 C10 1.508(3)
N1 H1A 0.86(2)
N1 H1B 0.91(2)
C1 C6 1.372(3)
C1 C2 1.373(3)
C2 C3 1.381(4)
C2 H2 0.95
C3 C4 1.339(5)
C3 H3 0.95
C4 C5 1.354(5)
C4 H4 0.95
C5 C6 1.403(4)
C5 H5 0.95
C6 H6 0.95
C7 C9 1.507(4)
C7 C8 1.519(3)
C7 H7 1.0
C8 H8A 0.98
C8 H8B 0.98
C8 H8C 0.98
C9 H9A 0.98
C9 H9B 0.98
C9 H9C 0.98
C10 C11 1.504(3)
C10 C12 1.516(3)
C10 H10 1.0
C11 H11A 0.98
C11 H11B 0.98
C11 H11C 0.98
C12 H12A 0.98
C12 H12B 0.98
C12 H12C 0.98

loop_
_geom_hbond_atom_site_label_D
_geom_hbond_atom_site_label_H
_geom_hbond_atom_site_label_A
_geom_hbond_site_symmetry_A
_geom_hbond_distance_DH
_geom_hbond_distance_HA
_geom_hbond_distance_DA
_geom_hbond_angle_DHA
_geom_hbond_publ_flag
N1 H1A O1 2_646 0.86(2) 2.06(2) 2.893(4) 165.0(19) y
N1 H1A O1A 2_646 0.86(2) 1.85(2) 2.684(6) 163.(2) y
N1 H1B O2 . 0.91(2) 1.90(3) 2.782(4) 162.(2) y
N1 H1B O2A . 0.91(2) 2.05(3) 2.946(9) 167.(2) y
C8 H8A O2 . 0.98 2.45 3.246(5) 138 y
C9 H9A O1 2_646 0.98 2.54 3.313(4) 136 y
C11 H11B O3 3_667 0.98 2.57 3.493(4) 157 y
C7 H7 O2A 2_656 1.0 2.36 3.336(8) 166 n
C12 H12B O1A 2_646 0.98 2.17 2.944(11) 135 n
C12 H12C O3A 3_667 0.98 2.44 3.371(8) 159 n

loop_
_geom_torsion_atom_site_label_1
_geom_torsion_atom_site_label_2
_geom_torsion_atom_site_label_3
_geom_torsion_atom_site_label_4
_geom_torsion
O2A S1 C1 C6 -112.9(7)
O1 S1 C1 C6 82.8(3)
O3 S1 C1 C6 -40.4(3)
O3A S1 C1 C6 13.9(7)
O2 S1 C1 C6 -157.8(3)
O1A S1 C1 C6 125.6(7)
O2A S1 C1 C2 66.0(7)
O1 S1 C1 C2 -98.3(3)
O3 S1 C1 C2 138.5(3)
O3A S1 C1 C2 -167.2(7)
O2 S1 C1 C2 21.1(3)
O1A S1 C1 C2 -55.4(7)
C6 C1 C2 C3 1.0(4)
S1 C1 C2 C3 -178.0(2)
C1 C2 C3 C4 -0.3(5)
C2 C3 C4 C5 -0.7(5)
C3 C4 C5 C6 1.2(5)
C2 C1 C6 C5 -0.5(4)
S1 C1 C6 C5 178.4(2)
C4 C5 C6 C1 -0.6(4)
C10 N1 C7 C9 -68.0(3)
C10 N1 C7 C8 168.9(2)
C7 N1 C10 C11 -69.1(3)
C7 N1 C10 C12 167.7(2)

_cod_database_fobs_code 1549605
